data_2211920
loop_
_publ_author_name
'Zhou, Fu-Hui'
'Zhao, Hong-Bin'
'Gu, Xiao-Dan'
'Li, Zhi-Gang'
'Xu, Jing-Wei'

_publ_section_title
;
 (<i>E</i>)-Quinoline-4-carbaldehyde oxime
;
_journal_coeditor_code OM2079
_journal_issue 1
_journal_name_full 'Acta Crystallographica Section E'
_journal_page_first o329
_journal_page_last o330
_journal_paper_doi 10.1107/S1600536806053426
_journal_volume 63
_journal_year 2007
_chemical_formula_iupac 'C10 H8 N2 O'
_chemical_formula_moiety 'C10 H8 N2 O'
_chemical_formula_sum 'C10 H8 N2 O'
_chemical_formula_weight 172.18
_chemical_name_systematic
;
(E)-Quinoline-4-carbaldehyde oxime
;
_space_group_IT_number 14
_symmetry_cell_setting monoclinic
_symmetry_space_group_name_Hall '-P 2ybc'
_symmetry_space_group_name_H-M 'P 1 21/c 1'
_atom_sites_solution_hydrogens geom
_atom_sites_solution_primary direct
_atom_sites_solution_secondary difmap
_cell_angle_alpha 90.00
_cell_angle_beta 110.826(4)
_cell_angle_gamma 90.00
_cell_formula_units_Z 4
_cell_length_a 8.161(2)
_cell_length_b 15.746(4)
_cell_length_c 7.1509(18)
_cell_measurement_reflns_used 2173
_cell_measurement_temperature 293(2)
_cell_measurement_theta_max 26.07
_cell_measurement_theta_min 2.59
_cell_volume 858.9(4)
_computing_cell_refinement 'SAINT (Bruker, 2003)'
_computing_data_collection 'SMART (Bruker, 1998)'
_computing_data_reduction SAINT
_computing_molecular_graphics 'SHELXTL (Bruker, 1997)'
_computing_publication_material SHELXTL
_computing_structure_refinement 'SHELXL97 (Sheldrick, 1997)'
_computing_structure_solution 'SHELXS97 (Sheldrick, 1997)'
_diffrn_ambient_temperature 293(2)
_diffrn_measured_fraction_theta_full 0.993
_diffrn_measured_fraction_theta_max 0.993
_diffrn_measurement_device_type 'Bruker SMART APEX'
_diffrn_measurement_method '\f and \w'
_diffrn_radiation_monochromator graphite
_diffrn_radiation_source 'fine-focus sealed tube'
_diffrn_radiation_type MoK\a
_diffrn_radiation_wavelength 0.71073
_diffrn_reflns_av_R_equivalents 0.0153
_diffrn_reflns_av_sigmaI/netI 0.0160
_diffrn_reflns_limit_h_max 8
_diffrn_reflns_limit_h_min -10
_diffrn_reflns_limit_k_max 19
_diffrn_reflns_limit_k_min -17
_diffrn_reflns_limit_l_max 8
_diffrn_reflns_limit_l_min -7
_diffrn_reflns_number 4737
_diffrn_reflns_theta_full 26.11
_diffrn_reflns_theta_max 26.11
_diffrn_reflns_theta_min 2.59
_diffrn_standards_decay_% 0
_diffrn_standards_interval_count 0
_diffrn_standards_interval_time 0
_diffrn_standards_number 0
_exptl_absorpt_coefficient_mu 0.089
_exptl_absorpt_correction_T_max 0.9913
_exptl_absorpt_correction_T_min 0.9777
_exptl_absorpt_correction_type multi-scan
_exptl_absorpt_process_details '(SADABS; Sheldrick, 1996)'
_exptl_crystal_colour colorless
_exptl_crystal_density_diffrn 1.332
_exptl_crystal_density_method 'not measured'
_exptl_crystal_description prism
_exptl_crystal_F_000 360
_exptl_crystal_size_max 0.25
_exptl_crystal_size_mid 0.15
_exptl_crystal_size_min 0.10
_refine_diff_density_max 0.169
_refine_diff_density_min -0.216
_refine_ls_extinction_coef 0.051(7)
_refine_ls_extinction_expression Fc^*^=kFc[1+0.001xFc^2^\l^3^/sin(2\q)]^-1/4^
_refine_ls_extinction_method SHELXL97
_refine_ls_goodness_of_fit_ref 1.043
_refine_ls_hydrogen_treatment constr
_refine_ls_matrix_type full
_refine_ls_number_parameters 120
_refine_ls_number_reflns 1688
_refine_ls_number_restraints 0
_refine_ls_restrained_S_all 1.043
_refine_ls_R_factor_all 0.0521
_refine_ls_R_factor_gt 0.0469
_refine_ls_shift/su_max 0.000
_refine_ls_shift/su_mean 0.000
_refine_ls_structure_factor_coef Fsqd
_refine_ls_weighting_details 'calc w=1/[\s^2^(Fo^2^)+(0.0805P)^2^+0.1178P] where P=(Fo^2^+2Fc^2^)/3'
_refine_ls_weighting_scheme calc
_refine_ls_wR_factor_gt 0.1282
_refine_ls_wR_factor_ref 0.1343
_reflns_number_gt 1441
_reflns_number_total 1688
_reflns_threshold_expression I>2\s(I)
_cod_data_source_file om2079.cif
_cod_data_source_block I
_cod_original_cell_volume 858.8(4)
_cod_original_sg_symbol_H-M 'P 21/c'
_cod_database_code 2211920
_cod_database_fobs_code 2211920

loop_
_symmetry_equiv_pos_as_xyz
'x, y, z'
'-x, y+1/2, -z+1/2'
'-x, -y, -z'
'x, -y-1/2, z-1/2'

loop_
_atom_site_type_symbol
_atom_site_label
_atom_site_fract_x
_atom_site_fract_y
_atom_site_fract_z
_atom_site_U_iso_or_equiv
_atom_site_adp_type
_atom_site_calc_flag
_atom_site_refinement_flags
_atom_site_occupancy
N N1 0.54839(15) 0.28890(7) 0.17710(18) 0.0482(3) Uani d . 1
N N2 0.33039(16) -0.00720(7) 0.1929(2) 0.0536(4) Uani d . 1
O O1 0.22115(14) -0.07671(6) 0.1716(2) 0.0734(4) Uani d . 1
H H1 0.2804 -0.1191 0.2164 0.110 Uiso calc R 1
C C1 0.26701(17) 0.22135(8) 0.13337(18) 0.0392(3) Uani d . 1
C C2 0.37347(18) 0.29438(8) 0.14897(19) 0.0425(3) Uani d . 1
C C3 0.34699(17) 0.14002(8) 0.14489(19) 0.0421(3) Uani d . 1
C C4 0.52148(18) 0.13711(9) 0.1682(2) 0.0482(4) Uani d . 1
H H4 0.5768 0.0851 0.1733 0.058 Uiso calc R 1
C C5 0.61525(18) 0.21239(9) 0.1841(2) 0.0492(4) Uani d . 1
H H5 0.7333 0.2083 0.2009 0.059 Uiso calc R 1
C C6 0.24744(19) 0.06138(9) 0.1333(2) 0.0519(4) Uani d . 1
H H6 0.1255 0.0619 0.0831 0.062 Uiso calc R 1
C C7 0.08872(18) 0.23349(9) 0.1088(2) 0.0469(4) Uani d . 1
H H7 0.0167 0.1865 0.0977 0.056 Uiso calc R 1
C C8 0.02109(19) 0.31323(10) 0.1013(2) 0.0535(4) Uani d . 1
H H8 -0.0959 0.3201 0.0872 0.064 Uiso calc R 1
C C9 0.1267(2) 0.38488(10) 0.1147(2) 0.0577(4) Uani d . 1
H H9 0.0789 0.4389 0.1085 0.069 Uiso calc R 1
C C10 0.2987(2) 0.37606(9) 0.1369(2) 0.0535(4) Uani d . 1
H H10 0.3672 0.4240 0.1441 0.064 Uiso calc R 1

loop_
_atom_site_aniso_label
_atom_site_aniso_U_11
_atom_site_aniso_U_22
_atom_site_aniso_U_33
_atom_site_aniso_U_12
_atom_site_aniso_U_13
_atom_site_aniso_U_23
N1 0.0483(7) 0.0390(7) 0.0559(7) -0.0051(5) 0.0169(5) -0.0010(5)
N2 0.0489(7) 0.0350(6) 0.0795(9) -0.0032(5) 0.0262(6) 0.0018(5)
O1 0.0540(7) 0.0355(6) 0.1297(11) -0.0031(4) 0.0313(7) 0.0115(6)
C1 0.0442(7) 0.0365(7) 0.0362(6) 0.0016(5) 0.0136(5) 0.0009(5)
C2 0.0473(7) 0.0378(7) 0.0400(7) 0.0003(5) 0.0128(5) 0.0000(5)
C3 0.0453(7) 0.0357(7) 0.0454(7) 0.0002(5) 0.0164(5) 0.0003(5)
C4 0.0464(7) 0.0368(7) 0.0633(9) 0.0041(5) 0.0217(6) -0.0001(6)
C5 0.0421(7) 0.0451(8) 0.0620(9) -0.0009(6) 0.0204(6) -0.0007(6)
C6 0.0422(7) 0.0380(7) 0.0759(10) -0.0002(6) 0.0215(6) 0.0022(6)
C7 0.0449(7) 0.0443(7) 0.0513(8) 0.0011(6) 0.0171(6) 0.0006(6)
C8 0.0478(8) 0.0530(8) 0.0581(9) 0.0107(6) 0.0168(6) 0.0002(6)
C9 0.0632(9) 0.0401(8) 0.0634(9) 0.0147(7) 0.0147(7) 0.0021(6)
C10 0.0596(9) 0.0349(7) 0.0606(9) -0.0004(6) 0.0148(7) 0.0009(6)

loop_
_atom_type_symbol
_atom_type_description
_atom_type_scat_dispersion_real
_atom_type_scat_dispersion_imag
_atom_type_scat_source
C C 0.0033 0.0016 'International Tables Vol C Tables 4.2.6.8 and 6.1.1.4'
H H 0.0000 0.0000 'International Tables Vol C Tables 4.2.6.8 and 6.1.1.4'
N N 0.0061 0.0033 'International Tables Vol C Tables 4.2.6.8 and 6.1.1.4'
O O 0.0106 0.0060 'International Tables Vol C Tables 4.2.6.8 and 6.1.1.4'

loop_
_geom_angle_atom_site_label_1
_geom_angle_atom_site_label_2
_geom_angle_atom_site_label_3
_geom_angle
C5 N1 C2 117.32(11)
C6 N2 O1 113.02(12)
N2 O1 H1 109.5
C7 C1 C2 118.24(11)
C7 C1 C3 123.89(12)
C2 C1 C3 117.87(12)
N1 C2 C10 118.08(12)
N1 C2 C1 122.39(12)
C10 C2 C1 119.53(13)
C4 C3 C1 118.03(11)
C4 C3 C6 120.51(11)
C1 C3 C6 121.45(12)
C3 C4 C5 119.78(12)
C3 C4 H4 120.1
C5 C4 H4 120.1
N1 C5 C4 124.57(13)
N1 C5 H5 117.7
C4 C5 H5 117.7
N2 C6 C3 118.83(13)
N2 C6 H6 120.6
C3 C6 H6 120.6
C8 C7 C1 120.85(13)
C8 C7 H7 119.6
C1 C7 H7 119.6
C7 C8 C9 120.50(13)
C7 C8 H8 119.8
C9 C8 H8 119.8
C10 C9 C8 120.57(13)
C10 C9 H9 119.7
C8 C9 H9 119.7
C9 C10 C2 120.31(13)
C9 C10 H10 119.8
C2 C10 H10 119.8

loop_
_geom_bond_atom_site_label_1
_geom_bond_atom_site_label_2
_geom_bond_distance
N1 C5 1.3161(17)
N1 C2 1.3716(18)
N2 C6 1.2653(18)
N2 O1 1.3854(15)
O1 H1 0.8200
C1 C7 1.415(2)
C1 C2 1.4215(18)
C1 C3 1.4263(17)
C2 C10 1.4132(19)
C3 C4 1.3744(19)
C3 C6 1.4670(18)
C4 C5 1.3934(18)
C4 H4 0.9300
C5 H5 0.9300
C6 H6 0.9300
C7 C8 1.3648(19)
C7 H7 0.9300
C8 C9 1.402(2)
C8 H8 0.9300
C9 C10 1.362(2)
C9 H9 0.9300
C10 H10 0.9300

loop_
_geom_hbond_atom_site_label_D
_geom_hbond_atom_site_label_H
_geom_hbond_atom_site_label_A
_geom_hbond_site_symmetry_A
_geom_hbond_distance_DH
_geom_hbond_distance_HA
_geom_hbond_distance_DA
_geom_hbond_angle_DHA
_geom_hbond_publ_flag
O1 H1 N1 2_645 0.82 1.97 2.782(2) 171 y
C10 H10 N2 2_655 0.93 2.56 3.377(3) 146 y

loop_
_cod_related_entry_id
_cod_related_entry_database
_cod_related_entry_code
1 ChemSpider 10401807
